data_7109024
loop_
_publ_author_name
'Ali H. Essa'
'Reinner I. Lerrick'
'Floriana Tuna'
'Ross W. Harrington'
'William Clegg'
'Michael J. Hall'

_publ_section_title
;
 Reduction of 2,2,2-trichloro-1-arylethanones by RMgX: mechanistic
 investigation and the synthesis of substituted
 alpha,alpha-dichloroketones
;
_journal_name_full Chem.Commun.
_journal_page_first 2756
_journal_paper_doi 10.1039/c3cc39147g
_journal_volume 49
_journal_year 2013
_chemical_formula_moiety 'C6 H2 Br2 Cl3 N O'
_chemical_formula_sum 'C6 H2 Br2 Cl3 N O'
_chemical_formula_weight 370.26
_chemical_name_systematic
;
?
;
_space_group_IT_number 14
_symmetry_cell_setting monoclinic
_symmetry_space_group_name_Hall '-P 2ybc'
_symmetry_space_group_name_H-M 'P 1 21/c 1'
_atom_sites_solution_hydrogens difmap
_atom_sites_solution_primary direct
_atom_sites_solution_secondary difmap
_audit_creation_method SHELXL-97
_cell_angle_alpha 90.00
_cell_angle_beta 102.18(2)
_cell_angle_gamma 90.00
_cell_formula_units_Z 4
_cell_length_a 9.971(3)
_cell_length_b 16.520(4)
_cell_length_c 6.6012(16)
_cell_measurement_reflns_used 75
_cell_measurement_temperature 150(2)
_cell_measurement_theta_max 27.50
_cell_measurement_theta_min 2.50
_cell_volume 1062.9(5)
_computing_cell_refinement 'HKL DENZO'
_computing_data_collection 'Nonius COLLECT'
_computing_data_reduction 'HKL DENZO'
_computing_molecular_graphics 'Bruker SHELXTL'
_computing_publication_material 'Bruker SHELXTL and local programs'
_computing_structure_refinement 'Bruker SHELXTL'
_computing_structure_solution SIR97
_diffrn_ambient_temperature 150(2)
_diffrn_measured_fraction_theta_full 0.997
_diffrn_measured_fraction_theta_max 0.991
_diffrn_measurement_device_type 'Nonius KappaCCD diffractometer'
_diffrn_measurement_method '\f and \w scans'
_diffrn_radiation_monochromator graphite
_diffrn_radiation_source 'sealed tube'
_diffrn_radiation_type MoK\a
_diffrn_radiation_wavelength 0.71073
_diffrn_reflns_av_R_equivalents 0.0536
_diffrn_reflns_av_sigmaI/netI 0.0271
_diffrn_reflns_limit_h_max 12
_diffrn_reflns_limit_h_min -12
_diffrn_reflns_limit_k_max 21
_diffrn_reflns_limit_k_min -21
_diffrn_reflns_limit_l_max 8
_diffrn_reflns_limit_l_min -8
_diffrn_reflns_number 21651
_diffrn_reflns_theta_full 26.00
_diffrn_reflns_theta_max 27.57
_diffrn_reflns_theta_min 4.01
_diffrn_standards_number 0
_exptl_absorpt_coefficient_mu 8.338
_exptl_absorpt_correction_T_max 0.135
_exptl_absorpt_correction_T_min 0.094
_exptl_absorpt_correction_type multi-scan
_exptl_absorpt_process_details SADABS
_exptl_crystal_colour colourless
_exptl_crystal_density_diffrn 2.314
_exptl_crystal_density_method 'not measured'
_exptl_crystal_description block
_exptl_crystal_F_000 696
_exptl_crystal_size_max 0.54
_exptl_crystal_size_mid 0.50
_exptl_crystal_size_min 0.40
_refine_diff_density_max 0.703
_refine_diff_density_min -0.865
_refine_diff_density_rms 0.108
_refine_ls_extinction_coef 0.0022(2)
_refine_ls_extinction_expression Fc^*^=kFc[1+0.001xFc^2^\l^3^/sin(2\q)]^-1/4^
_refine_ls_extinction_method SHELXL
_refine_ls_goodness_of_fit_ref 1.138
_refine_ls_hydrogen_treatment mixed
_refine_ls_matrix_type full
_refine_ls_number_parameters 123
_refine_ls_number_reflns 2433
_refine_ls_number_restraints 0
_refine_ls_restrained_S_all 1.138
_refine_ls_R_factor_all 0.0406
_refine_ls_R_factor_gt 0.0249
_refine_ls_shift/su_max 0.001
_refine_ls_shift/su_mean 0.000
_refine_ls_structure_factor_coef Fsqd
_refine_ls_weighting_details 'calc w=1/[\s^2^(Fo^2^)+(0.0038P)^2^+1.7240P] where P=(Fo^2^+2Fc^2^)/3'
_refine_ls_weighting_scheme calc
_refine_ls_wR_factor_gt 0.0446
_refine_ls_wR_factor_ref 0.0502
_reflns_number_gt 1990
_reflns_number_total 2433
_reflns_threshold_expression I>2\s(I)
_cod_data_source_file c3cc39147g.txt
_cod_data_source_block mjh4_1d
_cod_original_sg_symbol_H-M 'P 21/c'
_cod_database_code 7109024

loop_
_symmetry_equiv_pos_as_xyz
'x, y, z'
'-x, y+1/2, -z+1/2'
'-x, -y, -z'
'x, -y-1/2, z-1/2'

loop_
_atom_site_label
_atom_site_type_symbol
_atom_site_fract_x
_atom_site_fract_y
_atom_site_fract_z
_atom_site_U_iso_or_equiv
_atom_site_adp_type
_atom_site_occupancy
_atom_site_symmetry_multiplicity
_atom_site_calc_flag
_atom_site_refinement_flags
Br1 Br 0.64716(3) 0.32144(2) -0.14075(6) 0.03433(11) Uani 1 1 d .
Br2 Br 0.44528(3) 0.385688(19) 0.23119(5) 0.02711(9) Uani 1 1 d .
Cl1 Cl 1.04425(9) 0.70121(5) 0.44769(13) 0.0371(2) Uani 1 1 d .
Cl2 Cl 0.74819(8) 0.70224(4) 0.33381(11) 0.03015(18) Uani 1 1 d .
Cl3 Cl 0.89093(7) 0.59499(4) 0.65733(10) 0.02130(15) Uani 1 1 d .
O1 O 0.9867(2) 0.57714(12) 0.1472(3) 0.0232(4) Uani 1 1 d .
N1 N 0.7910(2) 0.45663(14) 0.0594(4) 0.0179(5) Uani 1 1 d .
H1 H 0.850(3) 0.4507(18) -0.004(5) 0.020(8) Uiso 1 1 d .
C1 C 0.6820(3) 0.40742(17) 0.0461(4) 0.0196(6) Uani 1 1 d .
C2 C 0.6073(3) 0.43312(17) 0.1882(4) 0.0200(6) Uani 1 1 d .
C3 C 0.6739(3) 0.50035(17) 0.2917(4) 0.0195(6) Uani 1 1 d .
H3A H 0.6456 0.5307 0.3976 0.023 Uiso 1 1 calc R
C4 C 0.7898(3) 0.51446(16) 0.2104(4) 0.0168(5) Uani 1 1 d .
C5 C 0.8968(3) 0.57472(16) 0.2467(4) 0.0161(5) Uani 1 1 d .
C6 C 0.8963(3) 0.64093(16) 0.4155(4) 0.0181(6) Uani 1 1 d .

loop_
_atom_site_aniso_label
_atom_site_aniso_U_11
_atom_site_aniso_U_22
_atom_site_aniso_U_33
_atom_site_aniso_U_23
_atom_site_aniso_U_13
_atom_site_aniso_U_12
Br1 0.02473(17) 0.03287(18) 0.0449(2) -0.02196(15) 0.00635(14) -0.00270(13)
Br2 0.01790(15) 0.03020(17) 0.03518(18) -0.00326(13) 0.01002(12) -0.00740(12)
Cl1 0.0435(5) 0.0392(5) 0.0335(4) -0.0129(3) 0.0190(4) -0.0261(4)
Cl2 0.0435(4) 0.0217(4) 0.0244(4) 0.0012(3) 0.0051(3) 0.0151(3)
Cl3 0.0221(3) 0.0267(4) 0.0155(3) 0.0045(3) 0.0046(3) 0.0013(3)
O1 0.0251(11) 0.0222(10) 0.0269(11) -0.0025(8) 0.0155(9) -0.0022(8)
N1 0.0133(11) 0.0208(12) 0.0215(12) -0.0050(10) 0.0081(10) 0.0006(9)
C1 0.0170(13) 0.0195(14) 0.0218(14) -0.0054(11) 0.0027(11) -0.0001(11)
C2 0.0148(13) 0.0220(14) 0.0238(15) -0.0011(11) 0.0057(11) -0.0020(11)
C3 0.0185(13) 0.0204(14) 0.0212(14) -0.0035(11) 0.0081(11) 0.0001(11)
C4 0.0168(13) 0.0170(13) 0.0181(13) -0.0011(10) 0.0068(11) 0.0004(10)
C5 0.0172(13) 0.0157(13) 0.0161(13) 0.0034(10) 0.0050(11) 0.0045(10)
C6 0.0220(14) 0.0160(13) 0.0174(14) 0.0001(10) 0.0073(11) -0.0021(11)

loop_
_atom_type_symbol
_atom_type_description
_atom_type_scat_dispersion_real
_atom_type_scat_dispersion_imag
_atom_type_scat_source
C C 0.0033 0.0016 'International Tables Vol C Tables 4.2.6.8 and 6.1.1.4'
H H 0.0000 0.0000 'International Tables Vol C Tables 4.2.6.8 and 6.1.1.4'
N N 0.0061 0.0033 'International Tables Vol C Tables 4.2.6.8 and 6.1.1.4'
O O 0.0106 0.0060 'International Tables Vol C Tables 4.2.6.8 and 6.1.1.4'
Cl Cl 0.1484 0.1585 'International Tables Vol C Tables 4.2.6.8 and 6.1.1.4'
Br Br -0.2901 2.4595 'International Tables Vol C Tables 4.2.6.8 and 6.1.1.4'

loop_
_geom_angle_atom_site_label_1
_geom_angle_atom_site_label_2
_geom_angle_atom_site_label_3
_geom_angle
H1 N1 C1 125(2)
H1 N1 C4 126(2)
C1 N1 C4 109.6(2)
Br1 C1 N1 122.6(2)
Br1 C1 C2 129.1(2)
N1 C1 C2 108.3(2)
Br2 C2 C1 125.5(2)
Br2 C2 C3 126.6(2)
C1 C2 C3 107.9(2)
C2 C3 H3A 126.5
C2 C3 C4 107.0(2)
H3A C3 C4 126.5
N1 C4 C3 107.2(2)
N1 C4 C5 118.6(2)
C3 C4 C5 134.2(2)
O1 C5 C4 122.4(2)
O1 C5 C6 118.4(2)
C4 C5 C6 119.2(2)
Cl1 C6 Cl2 109.66(15)
Cl1 C6 Cl3 108.51(15)
Cl1 C6 C5 110.74(18)
Cl2 C6 Cl3 109.57(14)
Cl2 C6 C5 108.05(18)
Cl3 C6 C5 110.30(18)

loop_
_geom_bond_atom_site_label_1
_geom_bond_atom_site_label_2
_geom_bond_distance
Br1 C1 1.865(3)
Br2 C2 1.870(3)
Cl1 C6 1.755(3)
Cl2 C6 1.778(3)
Cl3 C6 1.778(3)
O1 C5 1.218(3)
N1 H1 0.80(3)
N1 C1 1.344(3)
N1 C4 1.382(3)
C1 C2 1.382(4)
C2 C3 1.397(4)
C3 H3A 0.950
C3 C4 1.393(4)
C4 C5 1.442(4)
C5 C6 1.563(4)

loop_
_geom_hbond_atom_site_label_D
_geom_hbond_atom_site_label_H
_geom_hbond_atom_site_label_A
_geom_hbond_distance_DH
_geom_hbond_distance_HA
_geom_hbond_distance_DA
_geom_hbond_angle_DHA
_geom_hbond_site_symmetry_A
N1 H1 O1 0.80(3) 2.10(3) 2.892(3) 173(3) 3_765

loop_
_geom_torsion_atom_site_label_1
_geom_torsion_atom_site_label_2
_geom_torsion_atom_site_label_3
_geom_torsion_atom_site_label_4
_geom_torsion
C4 N1 C1 Br1 179.90(19)
C4 N1 C1 C2 0.5(3)
Br1 C1 C2 Br2 0.2(4)
Br1 C1 C2 C3 -179.6(2)
N1 C1 C2 Br2 179.6(2)
N1 C1 C2 C3 -0.2(3)
Br2 C2 C3 C4 -180.0(2)
C1 C2 C3 C4 -0.2(3)
C1 N1 C4 C3 -0.6(3)
C1 N1 C4 C5 -178.7(2)
C2 C3 C4 N1 0.5(3)
C2 C3 C4 C5 178.1(3)
N1 C4 C5 O1 1.1(4)
N1 C4 C5 C6 179.5(2)
C3 C4 C5 O1 -176.3(3)
C3 C4 C5 C6 2.1(5)
O1 C5 C6 Cl1 -7.0(3)
O1 C5 C6 Cl2 113.1(2)
O1 C5 C6 Cl3 -127.1(2)
C4 C5 C6 Cl1 174.6(2)
C4 C5 C6 Cl2 -65.3(3)
C4 C5 C6 Cl3 54.4(3)
